data_7122993
loop_
_publ_author_name
'Fern\'andez-Gal\'an, Rafael'
'Ramos, Alberto'
'Huergo, Estefan\'ia'
'Anti\~nolo, Antonio'
'Carrillo-Hermosilla, Fernando'
'Rodr\'iguez-Di\'eguez, Antonio'
'Garc\'ia-Viv\'o, Daniel'

_publ_section_title
;
 Unusual ligand rearrangement: from N-phosphinoguanidinato to
 phosphinimine-amidinato compounds
;
_journal_name_full 'Chemical Communications'
_journal_paper_doi 10.1039/C9CC00432G
_journal_year 2019
_chemical_formula_sum 'C33 H46 N3 P Zn'
_chemical_formula_weight 581.07
_chemical_name_systematic
;
 ?
;
_space_group_crystal_system monoclinic
_space_group_IT_number 14
_space_group_name_Hall '-P 2ybc'
_space_group_name_H-M_alt 'P 1 21/c 1'
_symmetry_space_group_name_Hall '-P 2ybc'
_symmetry_space_group_name_H-M 'P 1 21/c 1'
_atom_sites_solution_hydrogens mixed
_audit_creation_method SHELXL-2014
_audit_update_record
;
2018-11-25 deposited with the CCDC.
2019-02-05 downloaded from the CCDC.
;
_cell_angle_alpha 90
_cell_angle_beta 108.758(5)
_cell_angle_gamma 90
_cell_formula_units_Z 4
_cell_length_a 15.379(3)
_cell_length_b 12.334(2)
_cell_length_c 17.878(3)
_cell_measurement_reflns_used 1416
_cell_measurement_temperature 100(2)
_cell_measurement_theta_max 17.10
_cell_measurement_theta_min 2.25
_cell_volume 3211.1(10)
_computing_cell_refinement 'Bruker Apex II'
_computing_data_collection 'Bruker ApexII'
_computing_data_reduction 'Bruker Apex II'
_computing_publication_material 'SHELXL-2014 (Sheldrick, 2014)'
_computing_structure_refinement 'SHELXL-2014 (Sheldrick, 2014)'
_computing_structure_solution 'SHELXL-2014 (Sheldrick, 2014)'
_diffrn_ambient_temperature 100(2)
_diffrn_measured_fraction_theta_full 0.999
_diffrn_measured_fraction_theta_max 0.991
_diffrn_measurement_device_type 'Bruker D8 Venture'
_diffrn_measurement_method 'Phi and Omega Scans'
_diffrn_radiation_type MoK\a
_diffrn_radiation_wavelength 0.71069
_diffrn_reflns_av_R_equivalents 0.0531
_diffrn_reflns_av_unetI/netI 0.0219
_diffrn_reflns_Laue_measured_fraction_full 0.999
_diffrn_reflns_Laue_measured_fraction_max 0.991
_diffrn_reflns_limit_h_max 20
_diffrn_reflns_limit_h_min -20
_diffrn_reflns_limit_k_max 16
_diffrn_reflns_limit_k_min -16
_diffrn_reflns_limit_l_max 24
_diffrn_reflns_limit_l_min -24
_diffrn_reflns_number 116226
_diffrn_reflns_point_group_measured_fraction_full 0.999
_diffrn_reflns_point_group_measured_fraction_max 0.991
_diffrn_reflns_theta_full 25.240
_diffrn_reflns_theta_max 28.859
_diffrn_reflns_theta_min 2.164
_diffrn_source 'fine-focus sealed tube'
_exptl_absorpt_coefficient_mu 0.839
_exptl_absorpt_correction_T_max 0.744
_exptl_absorpt_correction_T_min 0.613
_exptl_absorpt_correction_type empirical
_exptl_absorpt_process_details 'Bruker SADABS (Bruker, 1999)'
_exptl_crystal_colour white
_exptl_crystal_density_diffrn 1.202
_exptl_crystal_description Prismatic
_exptl_crystal_F_000 1240
_exptl_crystal_size_max 0.12
_exptl_crystal_size_mid 0.12
_exptl_crystal_size_min 0.08
_refine_diff_density_max 1.545
_refine_diff_density_min -1.432
_refine_diff_density_rms 0.090
_refine_ls_extinction_method none
_refine_ls_goodness_of_fit_ref 1.533
_refine_ls_hydrogen_treatment constr
_refine_ls_matrix_type full
_refine_ls_number_parameters 342
_refine_ls_number_reflns 8356
_refine_ls_number_restraints 0
_refine_ls_restrained_S_all 1.533
_refine_ls_R_factor_all 0.0592
_refine_ls_R_factor_gt 0.0466
_refine_ls_shift/su_max 0.000
_refine_ls_shift/su_mean 0.000
_refine_ls_structure_factor_coef Fsqd
_refine_ls_weighting_details 'w=1/[\s^2^(Fo^2^)+(0.0570P)^2^+1.0004P] where P=(Fo^2^+2Fc^2^)/3'
_refine_ls_weighting_scheme calc
_refine_ls_wR_factor_gt 0.1260
_refine_ls_wR_factor_ref 0.1364
_reflns_Friedel_coverage 0.000
_reflns_number_gt 7122
_reflns_number_total 8356
_reflns_threshold_expression 'I > 2\s(I)'
_cod_data_source_file c9cc00432g2.cif
_cod_data_source_block Compound4
_cod_depositor_comments
;
The following automatic conversions were performed:

'_exptl_absorpt_correction_type' value 'Empirical' changed to
'empirical' according to
/home/data/users/saulius/crontab/automatic-downloads/rss-feeds/RSC/lib/dictionaries/cif_core.dic
dictionary named 'cif_core.dic' version 2.4.2 from 2011-04-26.

Automatic conversion script
Id: cif_fix_values 4973 2017-02-22 13:04:09Z antanas 
;
_cod_database_code 7122993
_shelx_space_group_comment
;
The symmetry employed for this shelxl refinement is uniquely defined
by the following loop, which should always be used as a source of
symmetry information in preference to the above space-group names.
They are only intended as comments.
;
_shelxl_version_number 2014-3

loop_
_space_group_symop_operation_xyz
'x, y, z'
'-x, y+1/2, -z+1/2'
'-x, -y, -z'
'x, -y-1/2, z-1/2'

loop_
_atom_site_label
_atom_site_type_symbol
_atom_site_fract_x
_atom_site_fract_y
_atom_site_fract_z
_atom_site_U_iso_or_equiv
_atom_site_adp_type
_atom_site_occupancy
_atom_site_site_symmetry_order
_atom_site_calc_flag
_atom_site_refinement_flags_posn
_atom_site_refinement_flags_adp
Zn1 Zn 0.72162(2) 0.11274(2) 0.36882(2) 0.02140(9) Uani 1 1 d . .
C1 C 0.77325(12) -0.09215(15) 0.32370(11) 0.0127(3) Uani 1 1 d . .
C2 C 0.6918(3) 0.2385(3) 0.4227(2) 0.0626(10) Uani 1 1 d . .
H2A H 0.7407 0.2907 0.4289 0.075 Uiso 1 1 calc R U
H2B H 0.6367 0.2705 0.3864 0.075 Uiso 1 1 calc R U
C3 C 0.6770(3) 0.2313(4) 0.49806(18) 0.0772(15) Uani 1 1 d . .
H3A H 0.6306 0.1929 0.5129 0.116 Uiso 1 1 d R U
H3B H 0.6734 0.3069 0.5096 0.116 Uiso 1 1 d R U
H3C H 0.7369 0.2043 0.5272 0.116 Uiso 1 1 d R U
C4 C 0.73003(19) -0.10969(18) 0.44325(14) 0.0286(5) Uani 1 1 d . .
H4 H 0.7488 -0.1848 0.4392 0.034 Uiso 1 1 calc R U
C5 C 0.6275(2) -0.1073(3) 0.43315(19) 0.0469(7) Uani 1 1 d . .
H5A H 0.6083 -0.0343 0.4381 0.070 Uiso 1 1 d R U
H5B H 0.6157 -0.1519 0.4729 0.070 Uiso 1 1 d R U
H5C H 0.5939 -0.1350 0.3818 0.070 Uiso 1 1 d R U
C6 C 0.7867(2) -0.0640(3) 0.52302(15) 0.0474(8) Uani 1 1 d . .
H6A H 0.8504 -0.0601 0.5269 0.071 Uiso 1 1 d R U
H6B H 0.7801 -0.1093 0.5645 0.071 Uiso 1 1 d R U
H6C H 0.7644 0.0075 0.5280 0.071 Uiso 1 1 d R U
C7 C 0.71261(15) 0.20361(16) 0.20535(13) 0.0210(4) Uani 1 1 d . .
H7 H 0.7205 0.1766 0.1564 0.025 Uiso 1 1 calc R U
C8 C 0.61174(16) 0.2300(2) 0.18861(15) 0.0306(5) Uani 1 1 d . .
H8A H 0.5768 0.1649 0.1715 0.046 Uiso 1 1 d R U
H8B H 0.5933 0.2834 0.1475 0.046 Uiso 1 1 d R U
H8C H 0.6010 0.2572 0.2352 0.046 Uiso 1 1 d R U
C9 C 0.77128(17) 0.30411(19) 0.23031(18) 0.0353(6) Uani 1 1 d . .
H9A H 0.7665 0.3223 0.2811 0.053 Uiso 1 1 d R U
H9B H 0.7475 0.3626 0.1941 0.053 Uiso 1 1 d R U
H9C H 0.8346 0.2920 0.2352 0.053 Uiso 1 1 d R U
C10 C 0.88395(12) -0.00187(15) 0.23176(10) 0.0130(3) Uani 1 1 d . .
C11 C 0.91372(14) -0.08553(17) 0.19296(12) 0.0180(4) Uani 1 1 d . .
H11 H 0.8752 -0.1437 0.1717 0.022 Uiso 1 1 calc R U
C12 C 1.00114(14) -0.08091(18) 0.18656(12) 0.0213(4) Uani 1 1 d . .
H12 H 1.0208 -0.1359 0.1602 0.026 Uiso 1 1 calc R U
C13 C 1.05973(14) 0.00505(19) 0.21905(13) 0.0236(4) Uani 1 1 d . .
H13 H 1.1178 0.0079 0.2136 0.028 Uiso 1 1 calc R U
C14 C 1.03147(14) 0.08631(18) 0.25948(14) 0.0242(4) Uani 1 1 d . .
H14 H 1.0712 0.1427 0.2826 0.029 Uiso 1 1 calc R U
C15 C 0.94352(13) 0.08333(16) 0.26534(12) 0.0183(4) Uani 1 1 d . .
H15 H 0.9242 0.1385 0.2918 0.022 Uiso 1 1 calc R U
C16 C 0.68993(13) -0.05348(15) 0.15450(11) 0.0144(3) Uani 1 1 d . .
C17 C 0.60423(14) -0.08326(18) 0.15981(12) 0.0203(4) Uani 1 1 d . .
H17 H 0.5936 -0.0787 0.2081 0.024 Uiso 1 1 calc R U
C18 C 0.53497(15) -0.1196(2) 0.09343(14) 0.0282(5) Uani 1 1 d . .
H18 H 0.4781 -0.1389 0.0973 0.034 Uiso 1 1 calc R U
C19 C 0.55057(17) -0.1269(2) 0.02178(14) 0.0317(5) Uani 1 1 d . .
H19 H 0.5045 -0.1522 -0.0225 0.038 Uiso 1 1 calc R U
C20 C 0.63445(17) -0.0968(2) 0.01591(13) 0.0304(5) Uani 1 1 d . .
H20 H 0.6447 -0.1018 -0.0325 0.037 Uiso 1 1 calc R U
C21 C 0.70420(14) -0.05874(19) 0.08186(12) 0.0216(4) Uani 1 1 d . .
H21 H 0.7601 -0.0370 0.0771 0.026 Uiso 1 1 calc R U
C22 C 0.81498(12) -0.28028(15) 0.35802(11) 0.0136(3) Uiso 1 1 d . .
C23 C 0.89741(13) -0.29093(16) 0.42242(11) 0.0167(4) Uani 1 1 d . .
C24 C 0.91215(15) -0.38755(17) 0.46550(12) 0.0212(4) Uani 1 1 d . .
H24 H 0.9660 -0.3961 0.5077 0.025 Uiso 1 1 calc R U
C25 C 0.84818(16) -0.47135(17) 0.44673(13) 0.0235(4) Uani 1 1 d . .
H25 H 0.8592 -0.5347 0.4765 0.028 Uiso 1 1 calc R U
C26 C 0.76755(15) -0.46007(16) 0.38324(12) 0.0201(4) Uani 1 1 d . .
H26 H 0.7248 -0.5161 0.3711 0.024 Uiso 1 1 calc R U
C27 C 0.74982(13) -0.36554(16) 0.33732(11) 0.0154(4) Uani 1 1 d . .
C28 C 0.96811(15) -0.19941(18) 0.44187(12) 0.0216(4) Uiso 1 1 d . .
H28 H 0.9345 -0.1309 0.4277 0.026 Uiso 1 1 calc R U
C29 C 1.03166(16) -0.2093(2) 0.39192(14) 0.0301(5) Uani 1 1 d . .
H29A H 1.0645 -0.2764 0.4057 0.045 Uiso 1 1 d R U
H29B H 1.0745 -0.1500 0.4031 0.045 Uiso 1 1 d R U
H29C H 0.9970 -0.2095 0.3366 0.045 Uiso 1 1 d R U
C30 C 1.02479(18) -0.1932(2) 0.52946(14) 0.0328(5) Uani 1 1 d . .
H30A H 0.9844 -0.1907 0.5607 0.049 Uiso 1 1 d R U
H30B H 1.0618 -0.1289 0.5386 0.049 Uiso 1 1 d R U
H30C H 1.0638 -0.2558 0.5440 0.049 Uiso 1 1 d R U
C31 C 0.66360(14) -0.35228(17) 0.26620(12) 0.0190(4) Uani 1 1 d . .
H31 H 0.6409 -0.2783 0.2676 0.023 Uiso 1 1 calc R U
C32 C 0.58568(16) -0.4303(2) 0.26542(15) 0.0306(5) Uani 1 1 d . .
H32A H 0.6039 -0.5033 0.2591 0.046 Uiso 1 1 d R U
H32B H 0.5313 -0.4125 0.2226 0.046 Uiso 1 1 d R U
H32C H 0.5733 -0.4241 0.3146 0.046 Uiso 1 1 d R U
C33 C 0.68653(16) -0.36439(18) 0.18953(13) 0.0237(4) Uani 1 1 d . .
H33A H 0.7076 -0.4374 0.1882 0.036 Uiso 1 1 d R U
H33B H 0.7340 -0.3148 0.1879 0.036 Uiso 1 1 d R U
H33C H 0.6327 -0.3521 0.1448 0.036 Uiso 1 1 d R U
N1 N 0.74550(13) -0.04565(14) 0.37938(10) 0.0201(3) Uani 1 1 d . .
N2 N 0.74225(12) 0.11697(13) 0.26586(10) 0.0158(3) Uani 1 1 d . .
N3 N 0.80044(11) -0.18741(13) 0.30900(9) 0.0144(3) Uani 1 1 d . .
P1 P 0.77184(3) 0.00021(4) 0.24304(3) 0.01148(11) Uani 1 1 d . .

loop_
_atom_site_aniso_label
_atom_site_aniso_U_11
_atom_site_aniso_U_22
_atom_site_aniso_U_33
_atom_site_aniso_U_23
_atom_site_aniso_U_13
_atom_site_aniso_U_12
Zn1 0.02674(15) 0.01865(14) 0.02116(14) -0.00227(9) 0.01097(10) 0.00817(9)
C1 0.0097(8) 0.0151(8) 0.0122(8) 0.0001(6) 0.0020(6) -0.0003(6)
C2 0.099(3) 0.0426(17) 0.060(2) -0.0039(15) 0.044(2) 0.0308(19)
C3 0.103(3) 0.091(3) 0.0300(15) -0.0077(16) 0.0102(17) 0.071(3)
C4 0.0471(14) 0.0237(11) 0.0258(11) 0.0060(8) 0.0270(11) 0.0099(10)
C5 0.0470(17) 0.060(2) 0.0418(16) 0.0025(13) 0.0254(14) -0.0187(14)
C6 0.0477(16) 0.077(2) 0.0210(12) 0.0107(13) 0.0159(11) 0.0074(16)
C7 0.0230(10) 0.0137(9) 0.0251(10) 0.0040(8) 0.0060(8) 0.0024(7)
C8 0.0213(10) 0.0259(11) 0.0372(13) 0.0074(10) -0.0010(9) 0.0048(9)
C9 0.0297(12) 0.0156(10) 0.0559(16) 0.0077(10) 0.0070(11) -0.0019(9)
C10 0.0116(8) 0.0150(8) 0.0121(8) 0.0025(6) 0.0033(6) 0.0005(6)
C11 0.0163(9) 0.0203(9) 0.0172(9) -0.0018(7) 0.0049(7) 0.0009(7)
C12 0.0187(9) 0.0279(11) 0.0188(9) -0.0002(8) 0.0082(8) 0.0046(8)
C13 0.0157(9) 0.0311(11) 0.0261(10) 0.0070(9) 0.0099(8) 0.0021(8)
C14 0.0159(9) 0.0224(10) 0.0332(11) 0.0016(9) 0.0063(8) -0.0048(8)
C15 0.0154(9) 0.0156(9) 0.0230(9) -0.0023(7) 0.0047(7) -0.0010(7)
C16 0.0130(8) 0.0137(8) 0.0140(8) 0.0021(7) 0.0010(7) 0.0006(7)
C17 0.0156(9) 0.0263(10) 0.0180(9) -0.0007(8) 0.0042(7) -0.0025(8)
C18 0.0153(10) 0.0401(13) 0.0263(11) -0.0017(9) 0.0027(8) -0.0065(9)
C19 0.0226(11) 0.0452(14) 0.0201(10) -0.0059(9) -0.0033(9) -0.0071(10)
C20 0.0270(11) 0.0484(15) 0.0138(9) -0.0024(9) 0.0036(8) -0.0028(10)
C21 0.0169(9) 0.0301(11) 0.0169(9) 0.0017(8) 0.0044(7) -0.0016(8)
C23 0.0175(9) 0.0195(9) 0.0137(8) 0.0024(7) 0.0059(7) 0.0043(7)
C24 0.0239(10) 0.0244(11) 0.0155(9) 0.0061(7) 0.0068(8) 0.0083(8)
C25 0.0305(11) 0.0190(10) 0.0261(10) 0.0098(8) 0.0164(9) 0.0097(8)
C26 0.0247(10) 0.0157(9) 0.0257(10) 0.0025(8) 0.0164(8) 0.0016(8)
C27 0.0169(9) 0.0147(8) 0.0182(9) 0.0001(7) 0.0106(7) 0.0028(7)
C29 0.0234(11) 0.0390(13) 0.0283(11) -0.0010(10) 0.0092(9) -0.0073(10)
C30 0.0333(12) 0.0374(13) 0.0208(10) -0.0023(9) -0.0006(9) -0.0017(10)
C31 0.0177(9) 0.0185(9) 0.0214(9) -0.0018(7) 0.0074(8) 0.0006(7)
C32 0.0228(11) 0.0342(13) 0.0351(12) -0.0017(10) 0.0096(9) -0.0059(9)
C33 0.0276(11) 0.0235(10) 0.0196(10) -0.0017(8) 0.0069(8) 0.0019(8)
N1 0.0293(9) 0.0165(8) 0.0184(8) 0.0022(6) 0.0132(7) 0.0063(7)
N2 0.0160(8) 0.0113(7) 0.0196(8) 0.0003(6) 0.0049(6) 0.0027(6)
N3 0.0171(7) 0.0137(7) 0.0123(7) 0.0020(6) 0.0046(6) 0.0021(6)
P1 0.0108(2) 0.0109(2) 0.0123(2) 0.00012(16) 0.00305(16) 0.00070(16)

loop_
_atom_type_symbol
_atom_type_description
_atom_type_scat_dispersion_real
_atom_type_scat_dispersion_imag
_atom_type_scat_source
C C 0.0033 0.0016 'International Tables Vol C Tables 4.2.6.8 and 6.1.1.4'
H H 0.0000 0.0000 'International Tables Vol C Tables 4.2.6.8 and 6.1.1.4'
N N 0.0061 0.0033 'International Tables Vol C Tables 4.2.6.8 and 6.1.1.4'
P P 0.1023 0.0942 'International Tables Vol C Tables 4.2.6.8 and 6.1.1.4'
Zn Zn 0.2839 1.4301 'International Tables Vol C Tables 4.2.6.8 and 6.1.1.4'

loop_
_geom_angle_atom_site_label_1
_geom_angle_atom_site_label_2
_geom_angle_atom_site_label_3
_geom_angle
C2 Zn1 N1 143.00(12)
C2 Zn1 N2 125.02(12)
N1 Zn1 N2 91.98(7)
N3 C1 N1 137.75(18)
N3 C1 P1 108.99(13)
N1 C1 P1 113.25(14)
C3 C2 Zn1 123.0(3)
N1 C4 C5 108.5(2)
N1 C4 C6 110.0(2)
C5 C4 C6 111.2(2)
C9 C7 N2 111.14(18)
C9 C7 C8 110.93(19)
N2 C7 C8 110.66(18)
C15 C10 C11 119.60(17)
C15 C10 P1 117.44(14)
C11 C10 P1 122.94(15)
C12 C11 C10 119.39(19)
C13 C12 C11 120.8(2)
C14 C13 C12 119.96(19)
C13 C14 C15 119.8(2)
C10 C15 C14 120.47(19)
C17 C16 C21 119.14(18)
C17 C16 P1 116.36(15)
C21 C16 P1 124.30(15)
C16 C17 C18 120.4(2)
C19 C18 C17 120.0(2)
C20 C19 C18 119.9(2)
C19 C20 C21 120.7(2)
C20 C21 C16 119.80(19)
C27 C22 C23 121.05(17)
C27 C22 N3 118.75(17)
C23 C22 N3 119.97(17)
C22 C23 C24 118.07(19)
C22 C23 C28 120.09(17)
C24 C23 C28 121.82(18)
C25 C24 C23 121.6(2)
C24 C25 C26 119.83(19)
C25 C26 C27 121.00(19)
C26 C27 C22 118.45(18)
C26 C27 C31 122.13(18)
C22 C27 C31 119.42(17)
C23 C28 C29 110.54(18)
C23 C28 C30 113.53(18)
C29 C28 C30 109.98(19)
C27 C31 C32 114.11(18)
C27 C31 C33 110.39(16)
C32 C31 C33 109.59(18)
C1 N1 C4 121.33(17)
C1 N1 Zn1 116.52(13)
C4 N1 Zn1 122.11(13)
C7 N2 P1 120.49(14)
C7 N2 Zn1 126.67(13)
P1 N2 Zn1 111.04(9)
C1 N3 C22 127.03(16)
N2 P1 C16 112.23(9)
N2 P1 C10 113.72(9)
C16 P1 C10 108.70(9)
N2 P1 C1 106.91(9)
C16 P1 C1 106.91(9)
C10 P1 C1 108.06(8)

loop_
_geom_bond_atom_site_label_1
_geom_bond_atom_site_label_2
_geom_bond_distance
Zn1 C2 1.957(3)
Zn1 N1 1.9855(18)
Zn1 N2 1.9666(17)
C1 N3 1.302(2)
C1 N1 1.332(2)
C1 P1 1.8324(19)
C2 C3 1.439(5)
C4 N1 1.469(3)
C4 C5 1.529(4)
C4 C6 1.521(4)
C7 C9 1.513(3)
C7 N2 1.484(3)
C7 C8 1.518(3)
C10 C15 1.397(3)
C10 C11 1.400(3)
C10 P1 1.7995(19)
C11 C12 1.387(3)
C12 C13 1.392(3)
C13 C14 1.385(3)
C14 C15 1.390(3)
C16 C17 1.401(3)
C16 C21 1.386(3)
C16 P1 1.8023(19)
C17 C18 1.389(3)
C18 C19 1.380(3)
C19 C20 1.379(4)
C20 C21 1.396(3)
C22 C27 1.417(3)
C22 C23 1.418(3)
C22 N3 1.416(2)
C23 C24 1.397(3)
C23 C28 1.528(3)
C24 C25 1.392(3)
C25 C26 1.393(3)
C26 C27 1.401(3)
C27 C31 1.522(3)
C28 C29 1.526(3)
C28 C30 1.530(3)
C31 C32 1.533(3)
C31 C33 1.529(3)
N2 P1 1.6021(16)
